data_1540664
loop_
_publ_author_name
'Ju, Huiyeong'
'Park, In-Hyeok'
'Lee, Eunji'
'Kim, Seulgi'
'Jung, Jong Hwa'
'Ikeda, Mari'
'Habata, Yoichi'
'Lee, Shim Sung'

_publ_section_title
;
 Guest-triggered assembly of zinc(ii) supramolecular isomers with
 accompanying dimensional change and reversible
 single-crystal-to-single-crystal transformation
;
_journal_issue 9
_journal_name_full CrystEngComm
_journal_page_first 1600
_journal_paper_doi 10.1039/C5CE02194D
_journal_volume 18
_journal_year 2016
_chemical_formula_moiety 'C44 H40 N8 O8 Zn2, 4(C4 H9 N O), 6(H2 O)'
_chemical_formula_sum 'C60 H88 N12 O18 Zn2'
_chemical_formula_weight 1396.16
_chemical_name_systematic
; 
 ? 
;
_space_group_IT_number 14
_symmetry_cell_setting monoclinic
_symmetry_space_group_name_Hall '-P 2ybc'
_symmetry_space_group_name_H-M 'P 1 21/c 1'
_atom_sites_solution_hydrogens geom
_atom_sites_solution_primary direct
_atom_sites_solution_secondary difmap
_audit_creation_method SHELXL-97
_audit_update_record
;
2015-12-03 deposited with the CCDC.
2015-12-09 downloaded from the CCDC.
;
_cell_angle_alpha 90.00
_cell_angle_beta 116.0640(10)
_cell_angle_gamma 90.00
_cell_formula_units_Z 4
_cell_length_a 19.5006(5)
_cell_length_b 20.5981(6)
_cell_length_c 18.7188(5)
_cell_measurement_reflns_used 9859
_cell_measurement_temperature 173(2)
_cell_measurement_theta_max 21.90
_cell_measurement_theta_min 2.42
_cell_volume 6754.2(3)
_computing_cell_refinement 'Bruker SAINT'
_computing_data_collection 'Bruker APEX2'
_computing_data_reduction 'Bruker SAINT'
_computing_molecular_graphics 'Bruker SHELXTL'
_computing_publication_material 'Bruker SHELXTL'
_computing_structure_refinement 'SHELXL-97 (Sheldrick, 2008)'
_computing_structure_solution 'SHELXS-97 (Sheldrick, 2008)'
_diffrn_ambient_temperature 173(2)
_diffrn_measured_fraction_theta_full 1.000
_diffrn_measured_fraction_theta_max 1.000
_diffrn_measurement_device_type 'Bruker APEX-II CCD'
_diffrn_measurement_method '\f and \w scans'
_diffrn_radiation_monochromator graphite
_diffrn_radiation_source 'fine-focus sealed tube'
_diffrn_radiation_type MoK\a
_diffrn_radiation_wavelength 0.71073
_diffrn_reflns_av_R_equivalents 0.0928
_diffrn_reflns_av_sigmaI/netI 0.0754
_diffrn_reflns_limit_h_max 24
_diffrn_reflns_limit_h_min -23
_diffrn_reflns_limit_k_max 25
_diffrn_reflns_limit_k_min -25
_diffrn_reflns_limit_l_max 23
_diffrn_reflns_limit_l_min -23
_diffrn_reflns_number 108241
_diffrn_reflns_theta_full 26.00
_diffrn_reflns_theta_max 26.00
_diffrn_reflns_theta_min 1.16
_exptl_absorpt_coefficient_mu 0.787
_exptl_absorpt_correction_T_max 0.8938
_exptl_absorpt_correction_T_min 0.8228
_exptl_absorpt_correction_type multi-scan
_exptl_absorpt_process_details SADABS
_exptl_crystal_colour colourless
_exptl_crystal_density_diffrn 1.373
_exptl_crystal_density_method 'not measured'
_exptl_crystal_description PLATE
_exptl_crystal_F_000 2944
_exptl_crystal_size_max 0.26
_exptl_crystal_size_mid 0.23
_exptl_crystal_size_min 0.15
_refine_diff_density_max 0.947
_refine_diff_density_min -0.851
_refine_diff_density_rms 0.109
_refine_ls_extinction_method none
_refine_ls_goodness_of_fit_ref 1.108
_refine_ls_hydrogen_treatment constr
_refine_ls_matrix_type full
_refine_ls_number_parameters 799
_refine_ls_number_reflns 13269
_refine_ls_number_restraints 2
_refine_ls_restrained_S_all 1.109
_refine_ls_R_factor_all 0.1227
_refine_ls_R_factor_gt 0.0701
_refine_ls_shift/su_max 0.003
_refine_ls_shift/su_mean 0.000
_refine_ls_structure_factor_coef Fsqd
_refine_ls_weighting_details 'calc w=1/[\s^2^(Fo^2^)+(0.0707P)^2^+23.9313P] where P=(Fo^2^+2Fc^2^)/3'
_refine_ls_weighting_scheme calc
_refine_ls_wR_factor_gt 0.1779
_refine_ls_wR_factor_ref 0.2044
_reflns_number_gt 8171
_reflns_number_total 13269
_reflns_threshold_expression >2sigma(I)
_cod_data_source_file c5ce02194d2.cif
_cod_data_source_block 2
_cod_depositor_comments
;
The following automatic conversions were performed:

'_symmetry_cell_setting' value 'Monoclinic' changed to 'monoclinic'
according to
/usr/data/users/saulius/crontab/automatic-downloads/rss-feeds/RSC/lib/dictionaries/cif_core.dic
dictionary named 'cif_core.dic' version 2.4.2 from 2011-04-26.

Automatic conversion script
Id: cif_fix_values 4268 2015-11-12 08:31:59Z antanas 

 Adding full bibliography for 1540663--1540667.cif.
;
_cod_original_sg_symbol_H-M P2(1)/c
_cod_database_code 1540664

loop_
_symmetry_equiv_pos_as_xyz
'x, y, z'
'-x, y+1/2, -z+1/2'
'-x, -y, -z'
'x, -y-1/2, z-1/2'

loop_
_atom_site_label
_atom_site_type_symbol
_atom_site_fract_x
_atom_site_fract_y
_atom_site_fract_z
_atom_site_U_iso_or_equiv
_atom_site_adp_type
_atom_site_occupancy
_atom_site_symmetry_multiplicity
_atom_site_calc_flag
_atom_site_refinement_flags
Zn1 Zn 0.52563(3) 0.77773(3) 1.09087(3) 0.02203(17) Uani 1 1 d .
Zn2 Zn -0.05935(3) 0.27416(3) 0.87236(4) 0.02437(18) Uani 1 1 d .
O1 O 0.5960(2) 0.73669(19) 1.0559(2) 0.0290(9) Uani 1 1 d .
O2 O 0.5074(2) 0.7591(2) 0.9348(2) 0.0329(10) Uani 1 1 d .
O3 O 0.5680(2) 0.72871(18) 0.7067(2) 0.0272(9) Uani 1 1 d .
O4 O 0.6617(2) 0.66058(19) 0.7210(2) 0.0294(9) Uani 1 1 d .
O5 O -0.0970(2) 0.2709(2) 0.7562(2) 0.0304(9) Uani 1 1 d .
O6 O -0.1868(2) 0.33940(19) 0.7496(2) 0.0308(9) Uani 1 1 d .
O7 O -0.1322(2) 0.26880(19) 0.4037(2) 0.0307(9) Uani 1 1 d .
O8 O -0.0463(2) 0.2389(2) 0.5224(2) 0.0303(9) Uani 1 1 d .
O9 O 0.6641(3) 0.0434(3) 0.7329(5) 0.105(3) Uani 1 1 d .
O10 O 0.8818(3) 0.8189(3) 0.7629(4) 0.0774(17) Uani 1 1 d .
O11 O 0.5114(4) 0.4297(3) 0.7562(3) 0.084(2) Uani 1 1 d .
O12 O 1.0908(5) 0.5013(4) 0.6464(7) 0.176(5) Uani 1 1 d D
N1 N 0.4280(2) 0.7254(2) 1.0615(3) 0.0267(10) Uani 1 1 d .
N2 N 0.2237(3) 0.6300(2) 1.0135(3) 0.0289(11) Uani 1 1 d .
N3 N 0.1042(2) 0.5375(2) 0.9813(2) 0.0251(10) Uani 1 1 d .
N4 N -0.0186(2) 0.3646(2) 0.9100(3) 0.0254(10) Uani 1 1 d .
N5 N 0.0395(3) 0.2246(2) 0.9054(3) 0.0277(10) Uani 1 1 d .
N6 N 0.2491(3) 0.1325(2) 0.9666(3) 0.0295(11) Uani 1 1 d .
N7 N 0.3754(2) 0.0474(2) 1.0049(3) 0.0263(11) Uani 1 1 d .
N8 N 0.4912(2) -0.1298(2) 1.0618(3) 0.0248(10) Uani 1 1 d .
N9 N 0.7073(3) 0.1450(3) 0.7404(3) 0.0483(15) Uani 1 1 d .
N10 N 0.8029(4) 0.8911(3) 0.6787(4) 0.0575(17) Uani 1 1 d .
N11 N 0.5538(4) 0.4808(4) 0.8705(4) 0.072(2) Uani 1 1 d .
N12 N 0.9781(8) 0.5048(7) 0.6334(9) 0.149(5) Uani 1 1 d .
C1 C 0.3815(3) 0.7052(3) 0.9885(3) 0.0312(14) Uani 1 1 d .
H1A H 0.3961 0.7130 0.9470 0.037 Uiso 1 1 calc R
C2 C 0.3133(3) 0.6736(3) 0.9696(3) 0.0319(14) Uani 1 1 d .
H2A H 0.2823 0.6606 0.9164 0.038 Uiso 1 1 calc R
C3 C 0.2897(3) 0.6607(3) 1.0290(3) 0.0266(13) Uani 1 1 d .
C4 C 0.3403(3) 0.6816(3) 1.1069(3) 0.0284(13) Uani 1 1 d .
H4A H 0.3281 0.6742 1.1501 0.034 Uiso 1 1 calc R
C5 C 0.4064(3) 0.7124(3) 1.1191(3) 0.0268(13) Uani 1 1 d .
H5A H 0.4394 0.7255 1.1718 0.032 Uiso 1 1 calc R
C6 C 0.2021(3) 0.6088(3) 1.0750(3) 0.0277(13) Uani 1 1 d .
H6A H 0.1633 0.6389 1.0769 0.033 Uiso 1 1 calc R
H6B H 0.2473 0.6102 1.1274 0.033 Uiso 1 1 calc R
C7 C 0.1702(3) 0.6130(3) 0.9320(3) 0.0282(13) Uani 1 1 d .
H7A H 0.1916 0.5770 0.9131 0.034 Uiso 1 1 calc R
H7B H 0.1631 0.6509 0.8968 0.034 Uiso 1 1 calc R
C8 C 0.0936(3) 0.5927(3) 0.9276(3) 0.0291(13) Uani 1 1 d .
H8A H 0.0704 0.6295 0.9430 0.035 Uiso 1 1 calc R
H8B H 0.0587 0.5802 0.8724 0.035 Uiso 1 1 calc R
C9 C 0.1704(3) 0.5413(3) 1.0592(3) 0.0287(13) Uani 1 1 d .
H9A H 0.2102 0.5107 1.0609 0.034 Uiso 1 1 calc R
H9B H 0.1551 0.5284 1.1011 0.034 Uiso 1 1 calc R
C10 C 0.0628(3) 0.4825(3) 0.9595(3) 0.0236(12) Uani 1 1 d .
C11 C -0.0031(3) 0.4763(3) 0.8854(3) 0.0269(13) Uani 1 1 d .
H11A H -0.0216 0.5125 0.8507 0.032 Uiso 1 1 calc R
C12 C -0.0392(3) 0.4181(3) 0.8647(3) 0.0266(13) Uani 1 1 d .
H12A H -0.0823 0.4151 0.8143 0.032 Uiso 1 1 calc R
C13 C 0.0421(3) 0.3716(3) 0.9817(3) 0.0280(13) Uani 1 1 d .
H13A H 0.0577 0.3350 1.0160 0.034 Uiso 1 1 calc R
C14 C 0.0821(3) 0.4273(3) 1.0078(3) 0.0251(12) Uani 1 1 d .
H14A H 0.1236 0.4289 1.0594 0.030 Uiso 1 1 calc R
C15 C 0.5721(3) 0.7396(3) 0.9808(3) 0.0232(12) Uani 1 1 d .
C16 C 0.6271(3) 0.7194(3) 0.9489(3) 0.0236(12) Uani 1 1 d .
C17 C 0.7020(3) 0.7020(3) 0.9996(3) 0.0294(13) Uani 1 1 d .
H17A H 0.7186 0.7028 1.0555 0.035 Uiso 1 1 calc R
C18 C 0.7516(3) 0.6839(3) 0.9699(3) 0.0354(15) Uani 1 1 d .
H18A H 0.8027 0.6728 1.0055 0.043 Uiso 1 1 calc R
C19 C 0.7286(3) 0.6813(3) 0.8886(3) 0.0292(13) Uani 1 1 d .
H19A H 0.7632 0.6674 0.8684 0.035 Uiso 1 1 calc R
C20 C 0.6541(3) 0.6994(3) 0.8367(3) 0.0221(12) Uani 1 1 d .
C21 C 0.6048(3) 0.7183(3) 0.8676(3) 0.0234(12) Uani 1 1 d .
H21A H 0.5543 0.7310 0.8324 0.028 Uiso 1 1 calc R
C22 C 0.6275(3) 0.6953(3) 0.7480(3) 0.0217(12) Uani 1 1 d .
C23 C 0.0745(3) 0.2250(3) 0.8572(3) 0.0285(13) Uani 1 1 d .
H23A H 0.0500 0.2473 0.8080 0.034 Uiso 1 1 calc R
C24 C 0.1422(3) 0.1957(3) 0.8741(3) 0.0260(12) Uani 1 1 d .
H24A H 0.1631 0.1975 0.8369 0.031 Uiso 1 1 calc R
C25 C 0.1817(3) 0.1625(3) 0.9468(3) 0.0280(13) Uani 1 1 d .
C26 C 0.1458(3) 0.1629(3) 0.9972(3) 0.0325(14) Uani 1 1 d .
H26A H 0.1690 0.1412 1.0469 0.039 Uiso 1 1 calc R
C27 C 0.0781(3) 0.1941(3) 0.9757(4) 0.0350(14) Uani 1 1 d .
H27A H 0.0566 0.1944 1.0125 0.042 Uiso 1 1 calc R
C28 C 0.2948(3) 0.1101(3) 1.0485(3) 0.0371(15) Uani 1 1 d .
H28A H 0.2708 0.0711 1.0586 0.044 Uiso 1 1 calc R
H28B H 0.2961 0.1444 1.0861 0.044 Uiso 1 1 calc R
C29 C 0.2852(3) 0.1266(3) 0.9131(3) 0.0282(13) Uani 1 1 d .
H29A H 0.3239 0.1612 0.9251 0.034 Uiso 1 1 calc R
H29B H 0.2462 0.1323 0.8575 0.034 Uiso 1 1 calc R
C30 C 0.3225(3) 0.0618(3) 0.9217(3) 0.0272(13) Uani 1 1 d .
H30A H 0.2827 0.0277 0.9016 0.033 Uiso 1 1 calc R
H30B H 0.3509 0.0608 0.8890 0.033 Uiso 1 1 calc R
C31 C 0.3751(3) 0.0942(3) 1.0625(4) 0.0372(15) Uani 1 1 d .
H31A H 0.4012 0.1344 1.0587 0.045 Uiso 1 1 calc R
H31B H 0.4036 0.0763 1.1168 0.045 Uiso 1 1 calc R
C32 C 0.4142(3) -0.0088(3) 1.0229(3) 0.0225(12) Uani 1 1 d .
C33 C 0.4096(3) -0.0534(3) 0.9659(3) 0.0254(12) Uani 1 1 d .
H33A H 0.3803 -0.0432 0.9113 0.030 Uiso 1 1 calc R
C34 C 0.4461(3) -0.1116(3) 0.9863(3) 0.0252(12) Uani 1 1 d .
H34A H 0.4395 -0.1411 0.9448 0.030 Uiso 1 1 calc R
C35 C 0.4985(3) -0.0860(3) 1.1171(3) 0.0310(14) Uani 1 1 d .
H35A H 0.5308 -0.0968 1.1709 0.037 Uiso 1 1 calc R
C36 C 0.4634(3) -0.0269(3) 1.1027(3) 0.0315(14) Uani 1 1 d .
H36A H 0.4717 0.0019 1.1453 0.038 Uiso 1 1 calc R
C37 C -0.1540(3) 0.3079(3) 0.7174(3) 0.0255(12) Uani 1 1 d .
C38 C -0.1780(3) 0.3136(3) 0.6298(3) 0.0248(12) Uani 1 1 d .
C39 C -0.2454(3) 0.3465(3) 0.5817(3) 0.0344(14) Uani 1 1 d .
H39A H -0.2763 0.3645 0.6043 0.041 Uiso 1 1 calc R
C40 C -0.2668(3) 0.3528(3) 0.5013(3) 0.0391(16) Uani 1 1 d .
H40A H -0.3122 0.3756 0.4687 0.047 Uiso 1 1 calc R
C41 C -0.2229(3) 0.3261(3) 0.4678(3) 0.0339(14) Uani 1 1 d .
H41A H -0.2385 0.3303 0.4122 0.041 Uiso 1 1 calc R
C42 C -0.1570(3) 0.2939(3) 0.5140(3) 0.0261(12) Uani 1 1 d .
C43 C -0.1340(3) 0.2873(3) 0.5956(3) 0.0242(12) Uani 1 1 d .
H43A H -0.0882 0.2647 0.6277 0.029 Uiso 1 1 calc R
C44 C -0.1077(3) 0.2651(3) 0.4786(3) 0.0273(13) Uani 1 1 d .
C45 C 0.6526(5) 0.1034(4) 0.7309(5) 0.066(2) Uani 1 1 d .
C46 C 0.5754(5) 0.1286(5) 0.7163(7) 0.091(3) Uani 1 1 d .
H46A H 0.5412 0.0920 0.7104 0.137 Uiso 1 1 calc R
H46B H 0.5544 0.1547 0.6675 0.137 Uiso 1 1 calc R
H46C H 0.5800 0.1556 0.7613 0.137 Uiso 1 1 calc R
C47 C 0.6995(4) 0.2143(3) 0.7405(4) 0.0486(18) Uani 1 1 d .
H47A H 0.6469 0.2253 0.7298 0.073 Uiso 1 1 calc R
H47B H 0.7114 0.2333 0.6993 0.073 Uiso 1 1 calc R
H47C H 0.7347 0.2315 0.7926 0.073 Uiso 1 1 calc R
C48 C 0.7834(4) 0.1205(4) 0.7563(5) 0.057(2) Uani 1 1 d .
H48A H 0.7824 0.0729 0.7548 0.086 Uiso 1 1 calc R
H48B H 0.8205 0.1351 0.8090 0.086 Uiso 1 1 calc R
H48C H 0.7979 0.1370 0.7158 0.086 Uiso 1 1 calc R
C49 C 0.8168(5) 0.8420(4) 0.7299(5) 0.0549(19) Uani 1 1 d .
C50 C 0.7535(5) 0.8157(4) 0.7451(5) 0.071(2) Uani 1 1 d .
H50A H 0.7726 0.7798 0.7832 0.106 Uiso 1 1 calc R
H50B H 0.7127 0.7999 0.6951 0.106 Uiso 1 1 calc R
H50C H 0.7336 0.8500 0.7671 0.106 Uiso 1 1 calc R
C51 C 0.7300(5) 0.9234(5) 0.6407(5) 0.082(3) Uani 1 1 d .
H51A H 0.6929 0.9008 0.6539 0.123 Uiso 1 1 calc R
H51B H 0.7123 0.9229 0.5829 0.123 Uiso 1 1 calc R
H51C H 0.7353 0.9684 0.6593 0.123 Uiso 1 1 calc R
C52 C 0.8648(6) 0.9190(5) 0.6660(6) 0.092(3) Uani 1 1 d .
H52A H 0.9113 0.8934 0.6945 0.139 Uiso 1 1 calc R
H52B H 0.8737 0.9638 0.6857 0.139 Uiso 1 1 calc R
H52C H 0.8513 0.9188 0.6090 0.139 Uiso 1 1 calc R
C53 C 0.5055(4) 0.4404(4) 0.8164(5) 0.0520(19) Uani 1 1 d .
C54 C 0.4448(6) 0.4074(5) 0.8309(9) 0.130(5) Uani 1 1 d .
H54A H 0.4140 0.3801 0.7851 0.196 Uiso 1 1 calc R
H54B H 0.4121 0.4401 0.8386 0.196 Uiso 1 1 calc R
H54C H 0.4685 0.3803 0.8787 0.196 Uiso 1 1 calc R
C55 C 0.5490(11) 0.4974(8) 0.9417(8) 0.199(8) Uani 1 1 d .
H55A H 0.5065 0.4737 0.9443 0.298 Uiso 1 1 calc R
H55B H 0.5402 0.5442 0.9424 0.298 Uiso 1 1 calc R
H55C H 0.5968 0.4857 0.9876 0.298 Uiso 1 1 calc R
C56 C 0.6141(5) 0.5108(6) 0.8568(8) 0.123(5) Uani 1 1 d .
H56A H 0.6117 0.4953 0.8063 0.184 Uiso 1 1 calc R
H56B H 0.6637 0.4995 0.9002 0.184 Uiso 1 1 calc R
H56C H 0.6077 0.5581 0.8546 0.184 Uiso 1 1 calc R
C57 C 1.0143(13) 0.4845(6) 0.6156(11) 0.196(11) Uani 1 1 d D
C58 C 1.0044(7) 0.4232(6) 0.5688(8) 0.153(6) Uani 1 1 d D
H58A H 0.9506 0.4101 0.5452 0.230 Uiso 1 1 calc R
H58B H 1.0359 0.3888 0.6040 0.230 Uiso 1 1 calc R
H58C H 1.0201 0.4308 0.5264 0.230 Uiso 1 1 calc R
C59 C 0.8951(6) 0.4870(6) 0.6024(9) 0.141(6) Uani 1 1 d .
H59A H 0.8844 0.4486 0.5682 0.211 Uiso 1 1 calc R
H59B H 0.8635 0.5233 0.5716 0.211 Uiso 1 1 calc R
H59C H 0.8834 0.4775 0.6471 0.211 Uiso 1 1 calc R
C60 C 1.0043(6) 0.5675(4) 0.6890(5) 0.081(3) Uani 1 1 d .
H60A H 1.0585 0.5758 0.7048 0.121 Uiso 1 1 calc R
H60B H 0.9963 0.5601 0.7365 0.121 Uiso 1 1 calc R
H60C H 0.9742 0.6050 0.6598 0.121 Uiso 1 1 calc R
O1W O 0.5699(3) 0.3338(2) 0.7011(3) 0.0522(12) Uiso 1 1 d .
O2W O 0.6942(2) 0.4199(2) 0.7284(3) 0.0432(11) Uiso 1 1 d .
O3W O 0.7458(3) 0.5472(2) 0.7855(3) 0.0498(12) Uiso 1 1 d .
O4W O 0.8781(3) 0.5850(2) 0.7685(3) 0.0586(14) Uiso 1 1 d .
O5W O 0.9208(3) 0.7062(3) 0.8387(4) 0.0787(17) Uiso 1 1 d .
O6W O 0.7755(4) 0.9603(3) 0.8447(4) 0.098(2) Uiso 1 1 d .

loop_
_atom_site_aniso_label
_atom_site_aniso_U_11
_atom_site_aniso_U_22
_atom_site_aniso_U_33
_atom_site_aniso_U_23
_atom_site_aniso_U_13
_atom_site_aniso_U_12
Zn1 0.0225(3) 0.0282(4) 0.0170(3) -0.0004(3) 0.0101(3) -0.0011(3)
Zn2 0.0262(4) 0.0270(4) 0.0226(3) 0.0013(3) 0.0132(3) 0.0011(3)
O1 0.029(2) 0.041(2) 0.019(2) -0.0008(17) 0.0120(17) 0.0032(18)
O2 0.027(2) 0.046(3) 0.029(2) 0.0036(19) 0.0165(19) 0.0084(19)
O3 0.028(2) 0.036(2) 0.0204(19) 0.0043(17) 0.0129(17) 0.0091(18)
O4 0.029(2) 0.042(2) 0.021(2) -0.0018(18) 0.0152(18) 0.0088(19)
O5 0.027(2) 0.043(2) 0.020(2) 0.0029(18) 0.0094(17) 0.0066(19)
O6 0.032(2) 0.040(2) 0.024(2) -0.0037(18) 0.0165(18) 0.0023(19)
O7 0.032(2) 0.040(2) 0.021(2) -0.0006(18) 0.0131(18) 0.0090(19)
O8 0.027(2) 0.044(3) 0.021(2) 0.0005(18) 0.0117(18) 0.0061(19)
O9 0.066(4) 0.044(4) 0.185(8) -0.002(4) 0.036(5) -0.002(3)
O10 0.060(4) 0.080(4) 0.080(4) 0.005(3) 0.020(3) 0.010(3)
O11 0.132(6) 0.067(4) 0.041(3) 0.003(3) 0.027(4) 0.027(4)
O12 0.110(7) 0.114(7) 0.352(16) -0.083(8) 0.145(9) -0.030(6)
N1 0.026(2) 0.031(3) 0.026(3) 0.001(2) 0.014(2) 0.000(2)
N2 0.026(3) 0.042(3) 0.017(2) -0.003(2) 0.007(2) -0.012(2)
N3 0.022(2) 0.030(3) 0.016(2) 0.004(2) 0.0018(19) -0.002(2)
N4 0.022(2) 0.031(3) 0.020(2) 0.003(2) 0.007(2) 0.002(2)
N5 0.028(3) 0.033(3) 0.022(2) 0.003(2) 0.012(2) 0.004(2)
N6 0.031(3) 0.038(3) 0.020(2) 0.003(2) 0.011(2) 0.007(2)
N7 0.024(2) 0.029(3) 0.019(2) -0.005(2) 0.004(2) 0.000(2)
N8 0.024(2) 0.027(3) 0.022(2) 0.000(2) 0.010(2) 0.000(2)
N9 0.045(3) 0.048(4) 0.044(3) -0.006(3) 0.012(3) -0.002(3)
N10 0.066(4) 0.057(4) 0.063(4) 0.005(3) 0.040(4) -0.002(3)
N11 0.062(5) 0.092(6) 0.057(4) -0.016(4) 0.021(4) 0.006(4)
N12 0.144(11) 0.145(12) 0.192(14) 0.078(10) 0.106(10) 0.047(9)
C1 0.029(3) 0.046(4) 0.017(3) -0.004(3) 0.009(2) -0.009(3)
C2 0.036(3) 0.042(4) 0.018(3) -0.003(3) 0.013(3) -0.011(3)
C3 0.028(3) 0.030(3) 0.020(3) -0.003(2) 0.009(2) -0.002(3)
C4 0.029(3) 0.038(3) 0.019(3) -0.001(3) 0.011(2) -0.006(3)
C5 0.025(3) 0.034(3) 0.020(3) 0.000(2) 0.010(2) -0.003(2)
C6 0.027(3) 0.039(3) 0.017(3) -0.003(2) 0.010(2) -0.007(3)
C7 0.029(3) 0.035(3) 0.018(3) -0.002(2) 0.008(2) -0.010(3)
C8 0.024(3) 0.028(3) 0.029(3) 0.006(3) 0.006(3) -0.004(2)
C9 0.023(3) 0.040(3) 0.018(3) 0.004(3) 0.004(2) -0.001(3)
C10 0.024(3) 0.028(3) 0.026(3) 0.001(2) 0.018(2) 0.002(2)
C11 0.026(3) 0.026(3) 0.026(3) 0.004(2) 0.008(3) 0.001(2)
C12 0.023(3) 0.030(3) 0.025(3) 0.000(3) 0.009(2) 0.000(2)
C13 0.031(3) 0.027(3) 0.031(3) 0.008(3) 0.018(3) 0.005(3)
C14 0.023(3) 0.030(3) 0.021(3) 0.000(2) 0.009(2) 0.001(2)
C15 0.031(3) 0.026(3) 0.017(3) -0.003(2) 0.016(2) -0.003(2)
C16 0.025(3) 0.027(3) 0.018(3) -0.003(2) 0.008(2) -0.002(2)
C17 0.030(3) 0.043(4) 0.010(3) -0.003(2) 0.004(2) 0.001(3)
C18 0.019(3) 0.061(4) 0.019(3) -0.004(3) 0.002(2) 0.010(3)
C19 0.023(3) 0.044(4) 0.020(3) -0.003(3) 0.009(2) 0.004(3)
C20 0.022(3) 0.023(3) 0.022(3) -0.002(2) 0.010(2) -0.001(2)
C21 0.022(3) 0.025(3) 0.020(3) 0.000(2) 0.007(2) -0.002(2)
C22 0.026(3) 0.025(3) 0.017(3) -0.004(2) 0.012(2) -0.007(2)
C23 0.031(3) 0.034(3) 0.024(3) 0.005(3) 0.015(3) 0.002(3)
C24 0.026(3) 0.034(3) 0.019(3) 0.001(2) 0.010(2) 0.001(3)
C25 0.026(3) 0.031(3) 0.025(3) 0.000(3) 0.010(3) 0.002(3)
C26 0.037(3) 0.040(4) 0.023(3) 0.008(3) 0.015(3) 0.009(3)
C27 0.037(3) 0.041(4) 0.033(3) 0.007(3) 0.021(3) 0.013(3)
C28 0.040(4) 0.049(4) 0.019(3) 0.005(3) 0.010(3) 0.012(3)
C29 0.023(3) 0.036(3) 0.023(3) 0.002(3) 0.008(2) 0.003(3)
C30 0.023(3) 0.038(3) 0.017(3) -0.001(2) 0.005(2) 0.001(3)
C31 0.039(4) 0.034(3) 0.031(3) -0.003(3) 0.009(3) 0.007(3)
C32 0.018(3) 0.030(3) 0.017(3) 0.001(2) 0.006(2) -0.005(2)
C33 0.024(3) 0.031(3) 0.021(3) 0.002(2) 0.010(2) 0.001(2)
C34 0.023(3) 0.032(3) 0.021(3) -0.008(2) 0.010(2) -0.007(2)
C35 0.032(3) 0.040(4) 0.016(3) 0.001(3) 0.005(2) 0.008(3)
C36 0.031(3) 0.039(4) 0.020(3) -0.005(3) 0.008(3) 0.004(3)
C37 0.024(3) 0.028(3) 0.027(3) 0.001(3) 0.013(3) 0.000(3)
C38 0.024(3) 0.030(3) 0.018(3) -0.001(2) 0.006(2) 0.001(2)
C39 0.028(3) 0.045(4) 0.030(3) 0.000(3) 0.013(3) 0.009(3)
C40 0.031(3) 0.057(4) 0.025(3) 0.001(3) 0.008(3) 0.017(3)
C41 0.030(3) 0.050(4) 0.022(3) -0.002(3) 0.011(3) 0.008(3)
C42 0.028(3) 0.028(3) 0.023(3) -0.001(2) 0.011(2) 0.002(2)
C43 0.018(3) 0.028(3) 0.026(3) 0.000(2) 0.010(2) 0.003(2)
C44 0.025(3) 0.029(3) 0.027(3) -0.007(3) 0.011(3) 0.000(3)
C45 0.053(5) 0.052(5) 0.084(6) 0.001(4) 0.020(5) 0.001(4)
C46 0.051(5) 0.078(7) 0.158(10) 0.017(7) 0.057(6) 0.007(5)
C47 0.061(5) 0.042(4) 0.038(4) -0.006(3) 0.017(4) -0.005(3)
C48 0.045(4) 0.067(5) 0.063(5) -0.006(4) 0.027(4) 0.010(4)
C49 0.055(5) 0.054(5) 0.047(4) -0.006(4) 0.015(4) -0.008(4)
C50 0.082(6) 0.080(6) 0.060(5) 0.008(5) 0.040(5) -0.026(5)
C51 0.098(7) 0.079(7) 0.073(6) 0.019(5) 0.040(6) 0.025(6)
C52 0.124(9) 0.083(7) 0.106(8) -0.017(6) 0.083(7) -0.045(6)
C53 0.046(4) 0.053(5) 0.053(5) 0.011(4) 0.017(4) 0.015(4)
C54 0.085(7) 0.075(7) 0.262(17) 0.066(9) 0.105(10) 0.032(6)
C55 0.32(2) 0.210(18) 0.090(10) -0.030(10) 0.111(13) 0.047(16)
C56 0.051(6) 0.101(9) 0.205(14) -0.014(9) 0.045(8) -0.012(6)
C57 0.29(3) 0.145(16) 0.28(3) 0.086(16) 0.24(2) 0.104(18)
C58 0.178(14) 0.087(9) 0.249(18) -0.070(11) 0.143(14) -0.031(9)
C59 0.071(8) 0.098(9) 0.258(18) -0.001(10) 0.077(10) -0.008(7)
C60 0.110(8) 0.056(6) 0.070(6) -0.007(5) 0.033(6) 0.026(5)

loop_
_atom_type_symbol
_atom_type_description
_atom_type_scat_dispersion_real
_atom_type_scat_dispersion_imag
_atom_type_scat_source
C C 0.0033 0.0016 'International Tables Vol C Tables 4.2.6.8 and 6.1.1.4'
H H 0.0000 0.0000 'International Tables Vol C Tables 4.2.6.8 and 6.1.1.4'
N N 0.0061 0.0033 'International Tables Vol C Tables 4.2.6.8 and 6.1.1.4'
O O 0.0106 0.0060 'International Tables Vol C Tables 4.2.6.8 and 6.1.1.4'
Zn Zn 0.2839 1.4301 'International Tables Vol C Tables 4.2.6.8 and 6.1.1.4'

loop_
_geom_angle_atom_site_label_1
_geom_angle_atom_site_label_2
_geom_angle_atom_site_label_3
_geom_angle
_geom_angle_site_symmetry_1
_geom_angle_site_symmetry_3
O1 Zn1 O3 108.94(15) . 4_576
O1 Zn1 N8 121.30(17) . 1_565
O3 Zn1 N8 106.97(17) 4_576 1_565
O1 Zn1 N1 112.97(17) . .
O3 Zn1 N1 98.80(16) 4_576 .
N8 Zn1 N1 105.41(18) 1_565 .
O5 Zn2 O7 110.26(16) . 4_566
O5 Zn2 N5 99.39(17) . .
O7 Zn2 N5 113.43(18) 4_566 .
O5 Zn2 N4 108.35(17) . .
O7 Zn2 N4 122.23(17) 4_566 .
N5 Zn2 N4 100.50(18) . .
C15 O1 Zn1 112.3(3) . .
C22 O3 Zn1 117.6(3) . 4_575
C37 O5 Zn2 114.6(3) . .
C44 O7 Zn2 109.4(3) . 4_565
C1 N1 C5 116.7(5) . .
C1 N1 Zn1 125.1(4) . .
C5 N1 Zn1 118.2(4) . .
C3 N2 C6 123.5(4) . .
C3 N2 C7 120.9(4) . .
C6 N2 C7 115.6(4) . .
C10 N3 C9 119.7(4) . .
C10 N3 C8 123.9(4) . .
C9 N3 C8 115.9(4) . .
C12 N4 C13 115.4(5) . .
C12 N4 Zn2 125.0(4) . .
C13 N4 Zn2 118.8(4) . .
C23 N5 C27 115.2(5) . .
C23 N5 Zn2 119.1(4) . .
C27 N5 Zn2 125.5(4) . .
C25 N6 C29 123.6(5) . .
C25 N6 C28 120.3(5) . .
C29 N6 C28 115.8(4) . .
C32 N7 C31 125.0(5) . .
C32 N7 C30 119.6(4) . .
C31 N7 C30 115.1(4) . .
C35 N8 C34 115.0(5) . .
C35 N8 Zn1 121.4(4) . 1_545
C34 N8 Zn1 122.2(4) . 1_545
C45 N9 C47 124.4(7) . .
C45 N9 C48 119.3(6) . .
C47 N9 C48 116.2(6) . .
C49 N10 C51 123.3(7) . .
C49 N10 C52 119.8(7) . .
C51 N10 C52 116.6(7) . .
C53 N11 C55 123.2(11) . .
C53 N11 C56 119.5(8) . .
C55 N11 C56 117.3(11) . .
C57 N12 C59 125(2) . .
C57 N12 C60 119.3(16) . .
C59 N12 C60 115.5(11) . .
N1 C1 C2 123.7(5) . .
C1 C2 C3 120.2(5) . .
N2 C3 C2 122.3(5) . .
N2 C3 C4 122.0(5) . .
C2 C3 C4 115.7(5) . .
C5 C4 C3 119.4(5) . .
N1 C5 C4 124.4(5) . .
N2 C6 C9 111.0(5) . .
N2 C7 C8 110.9(4) . .
N3 C8 C7 109.7(4) . .
N3 C9 C6 110.7(5) . .
N3 C10 C14 122.2(5) . .
N3 C10 C11 122.4(5) . .
C14 C10 C11 115.3(5) . .
C12 C11 C10 119.4(5) . .
N4 C12 C11 124.8(5) . .
N4 C13 C14 124.3(5) . .
C13 C14 C10 120.5(5) . .
O2 C15 O1 123.3(5) . .
O2 C15 C16 120.1(5) . .
O1 C15 C16 116.6(5) . .
C21 C16 C17 118.2(5) . .
C21 C16 C15 120.5(5) . .
C17 C16 C15 121.3(5) . .
C18 C17 C16 120.8(5) . .
C17 C18 C19 120.9(5) . .
C18 C19 C20 119.3(5) . .
C21 C20 C19 119.1(5) . .
C21 C20 C22 120.8(5) . .
C19 C20 C22 120.0(5) . .
C20 C21 C16 121.7(5) . .
O4 C22 O3 125.3(5) . .
O4 C22 C20 119.9(5) . .
O3 C22 C20 114.7(4) . .
N5 C23 C24 124.6(5) . .
C23 C24 C25 120.3(5) . .
N6 C25 C26 122.2(5) . .
N6 C25 C24 122.8(5) . .
C26 C25 C24 115.0(5) . .
C27 C26 C25 120.8(5) . .
N5 C27 C26 124.0(5) . .
N6 C28 C31 111.1(5) . .
N6 C29 C30 111.0(5) . .
N7 C30 C29 112.0(4) . .
N7 C31 C28 111.1(5) . .
N7 C32 C33 122.9(5) . .
N7 C32 C36 122.3(5) . .
C33 C32 C36 114.8(5) . .
C34 C33 C32 121.5(5) . .
N8 C34 C33 124.0(5) . .
N8 C35 C36 125.2(5) . .
C35 C36 C32 119.3(5) . .
O6 C37 O5 122.8(5) . .
O6 C37 C38 120.8(5) . .
O5 C37 C38 116.4(5) . .
C43 C38 C39 119.3(5) . .
C43 C38 C37 121.0(5) . .
C39 C38 C37 119.7(5) . .
C40 C39 C38 119.7(5) . .
C41 C40 C39 120.6(6) . .
C42 C41 C40 120.3(5) . .
C41 C42 C43 120.1(5) . .
C41 C42 C44 121.1(5) . .
C43 C42 C44 118.8(5) . .
C38 C43 C42 120.0(5) . .
O8 C44 O7 122.9(5) . .
O8 C44 C42 119.8(5) . .
O7 C44 C42 117.3(5) . .
O9 C45 N9 120.9(8) . .
O9 C45 C46 119.9(8) . .
N9 C45 C46 119.2(8) . .
O10 C49 N10 119.4(8) . .
O10 C49 C50 121.2(8) . .
N10 C49 C50 119.3(7) . .
O11 C53 N11 120.0(8) . .
O11 C53 C54 119.8(9) . .
N11 C53 C54 120.1(9) . .
N12 C57 O12 123.2(16) . .
N12 C57 C58 128(2) . .
O12 C57 C58 106.9(11) . .

loop_
_geom_bond_atom_site_label_1
_geom_bond_atom_site_label_2
_geom_bond_distance
_geom_bond_site_symmetry_2
Zn1 O1 1.953(4) .
Zn1 O3 1.956(4) 4_576
Zn1 N8 2.013(5) 1_565
Zn1 N1 2.043(4) .
Zn2 O5 1.968(4) .
Zn2 O7 1.968(4) 4_566
Zn2 N5 2.023(4) .
Zn2 N4 2.026(5) .
O1 C15 1.275(6) .
O2 C15 1.241(6) .
O3 C22 1.276(6) .
O3 Zn1 1.956(4) 4_575
O4 C22 1.227(6) .
O5 C37 1.278(6) .
O6 C37 1.238(6) .
O7 C44 1.269(6) .
O7 Zn2 1.968(4) 4_565
O8 C44 1.239(6) .
O9 C45 1.255(9) .
O10 C49 1.236(9) .
O11 C53 1.204(9) .
O12 C57 1.39(2) .
N1 C1 1.331(7) .
N1 C5 1.346(7) .
N2 C3 1.347(7) .
N2 C6 1.456(7) .
N2 C7 1.461(6) .
N3 C10 1.345(7) .
N3 C9 1.464(6) .
N3 C8 1.471(7) .
N4 C12 1.342(7) .
N4 C13 1.351(7) .
N5 C23 1.349(7) .
N5 C27 1.350(7) .
N6 C25 1.348(7) .
N6 C29 1.461(7) .
N6 C28 1.467(7) .
N7 C32 1.342(7) .
N7 C31 1.447(7) .
N7 C30 1.471(6) .
N8 C35 1.332(7) .
N8 C34 1.350(7) .
N8 Zn1 2.013(5) 1_545
N9 C45 1.317(10) .
N9 C47 1.436(8) .
N9 C48 1.468(8) .
N10 C49 1.335(9) .
N10 C51 1.443(10) .
N10 C52 1.448(10) .
N11 C53 1.329(10) .
N11 C55 1.420(12) .
N11 C56 1.446(12) .
N12 C57 0.994(14) .
N12 C59 1.506(15) .
N12 C60 1.593(17) .
C1 C2 1.379(8) .
C2 C3 1.402(7) .
C3 C4 1.421(7) .
C4 C5 1.363(7) .
C6 C9 1.498(8) .
C7 C8 1.518(7) .
C10 C14 1.398(7) .
C10 C11 1.423(7) .
C11 C12 1.357(8) .
C13 C14 1.352(8) .
C15 C16 1.498(7) .
C16 C21 1.386(7) .
C16 C17 1.394(7) .
C17 C18 1.363(8) .
C18 C19 1.386(7) .
C19 C20 1.398(7) .
C20 C21 1.379(7) .
C20 C22 1.508(7) .
C23 C24 1.356(8) .
C24 C25 1.411(7) .
C25 C26 1.401(8) .
C26 C27 1.360(8) .
C28 C31 1.506(8) .
C29 C30 1.496(8) .
C32 C33 1.381(7) .
C32 C36 1.425(7) .
C33 C34 1.359(8) .
C35 C36 1.365(8) .
C37 C38 1.498(7) .
C38 C43 1.387(7) .
C38 C39 1.399(8) .
C39 C40 1.380(8) .
C40 C41 1.379(8) .
C41 C42 1.365(8) .
C42 C43 1.397(7) .
C42 C44 1.509(7) .
C45 C46 1.500(11) .
C49 C50 1.486(10) .
C53 C54 1.489(11) .
C57 C58 1.501(5) .
